data_7061807
loop_
_publ_author_name
'Xiang, Lin'
'Luo, Wang'
'Yue, Zhi-Yuan'
'Huang, Yi-Fang'
'Wang, Na'
'Miao, Le-Ping'
'Ye, Heng-Yun'
'Shi, Chao'

_publ_section_title
;
 A new crown-ether clathrate [15-crown-5][Y(NO3)2(H2O)5][NO3] with
 switchable dielectric constant behaviour
;
_journal_issue 38
_journal_name_full 'New Journal of Chemistry'
_journal_page_first 18512
_journal_page_last 18517
_journal_paper_doi 10.1039/D2NJ03493J
_journal_volume 46
_journal_year 2022
_chemical_formula_sum 'C20 H30 N3 O24 Y'
_chemical_formula_weight 785.38
_space_group_crystal_system monoclinic
_space_group_IT_number 14
_space_group_name_Hall '-P 2ybc'
_space_group_name_H-M_alt 'P 1 21/c 1'
_atom_sites_solution_hydrogens mixed
_audit_creation_method SHELXL-2018/3
_audit_update_record
;
2022-03-16 deposited with the CCDC.	2022-09-05 downloaded from the CCDC.
;
_cell_angle_alpha 90
_cell_angle_beta 91.832(9)
_cell_angle_gamma 90
_cell_formula_units_Z 4
_cell_length_a 12.3188(15)
_cell_length_b 10.4180(8)
_cell_length_c 27.072(2)
_cell_measurement_reflns_used 28396
_cell_measurement_temperature 173(2)
_cell_measurement_theta_max 31.016
_cell_measurement_theta_min 2.095
_cell_volume 3472.6(6)
_computing_structure_refinement 'SHELXL-2018/3 (Sheldrick, 2018)'
_diffrn_ambient_temperature 173(2)
_diffrn_measured_fraction_theta_full 1.000
_diffrn_measured_fraction_theta_max 0.802
_diffrn_measurement_device_type 'XtaLAB Synergy R, DW system, HyPix'
_diffrn_radiation_type MoK\a
_diffrn_radiation_wavelength 0.71073
_diffrn_reflns_av_R_equivalents 0.1025
_diffrn_reflns_av_unetI/netI 0.1015
_diffrn_reflns_Laue_measured_fraction_full 1.000
_diffrn_reflns_Laue_measured_fraction_max 0.802
_diffrn_reflns_limit_h_max 15
_diffrn_reflns_limit_h_min -17
_diffrn_reflns_limit_k_max 12
_diffrn_reflns_limit_k_min -13
_diffrn_reflns_limit_l_max 35
_diffrn_reflns_limit_l_min -36
_diffrn_reflns_number 28396
_diffrn_reflns_point_group_measured_fraction_full 1.000
_diffrn_reflns_point_group_measured_fraction_max 0.802
_diffrn_reflns_theta_full 25.242
_diffrn_reflns_theta_max 31.016
_diffrn_reflns_theta_min 2.095
_exptl_absorpt_coefficient_mu 1.772
_exptl_crystal_colour colorless
_exptl_crystal_density_diffrn 1.502
_exptl_crystal_description block
_exptl_crystal_F_000 1608.0
_exptl_crystal_size_max 0.200
_exptl_crystal_size_mid 0.100
_exptl_crystal_size_min 0.100
_refine_diff_density_max 2.899
_refine_diff_density_min -1.981
_refine_diff_density_rms 0.207
_refine_ls_extinction_method none
_refine_ls_goodness_of_fit_ref 1.056
_refine_ls_hydrogen_treatment constr
_refine_ls_matrix_type full
_refine_ls_number_parameters 576
_refine_ls_number_reflns 8887
_refine_ls_number_restraints 1124
_refine_ls_restrained_S_all 1.052
_refine_ls_R_factor_all 0.2026
_refine_ls_R_factor_gt 0.1594
_refine_ls_shift/su_max 0.000
_refine_ls_shift/su_mean 0.000
_refine_ls_structure_factor_coef Fsqd
_refine_ls_weighting_details 'w=1/[\s^2^(Fo^2^)+(0.1348P)^2^+95.3093P] where P=(Fo^2^+2Fc^2^)/3'
_refine_ls_weighting_scheme calc
_refine_ls_wR_factor_gt 0.4019
_refine_ls_wR_factor_ref 0.4207
_reflns_Friedel_coverage 0.000
_reflns_number_gt 5611
_reflns_number_total 11081
_reflns_threshold_expression 'I > 2\s(I)'
_cod_data_source_file d2nj03493j2.cif
_cod_data_source_block 1-173K
_cod_depositor_comments 'Adding full bibliography for 7061807--7061808.cif.'
_cod_original_sg_symbol_H-M 'P 21/c'
_cod_database_code 7061807
_shelx_shelxl_version_number 2018/3
_shelx_space_group_comment
;
The symmetry employed for this shelxl refinement is uniquely defined
by the following loop, which should always be used as a source of
symmetry information in preference to the above space-group names.
They are only intended as comments.
;
_shelx_estimated_absorpt_t_min 0.718
_shelx_estimated_absorpt_t_max 0.843

loop_
_space_group_symop_operation_xyz
'x, y, z'
'-x, y+1/2, -z+1/2'
'-x, -y, -z'
'x, -y-1/2, z-1/2'

loop_
_atom_site_label
_atom_site_type_symbol
_atom_site_fract_x
_atom_site_fract_y
_atom_site_fract_z
_atom_site_U_iso_or_equiv
_atom_site_adp_type
_atom_site_occupancy
_atom_site_site_symmetry_order
_atom_site_calc_flag
_atom_site_refinement_flags_posn
_atom_site_refinement_flags_adp
_atom_site_refinement_flags_occupancy
_atom_site_disorder_assembly
_atom_site_disorder_group
C1 C 1.0061(17) 0.6792(18) 0.7900(11) 0.063(6) Uani 0.401(11) 1 d D U P A 1
C2 C 0.997(3) 0.8097(19) 0.8100(10) 0.059(7) Uani 0.401(11) 1 d D U P A 1
C3 C 0.9285(17) 1.0134(18) 0.7899(12) 0.063(6) Uani 0.401(11) 1 d D U P A 1
C4 C 0.8247(18) 1.075(2) 0.7890(15) 0.078(7) Uani 0.401(11) 1 d D U P A 1
C5 C 0.6434(18) 1.022(2) 0.7832(11) 0.065(6) Uani 0.401(11) 1 d D U P A 1
C6 C 0.5718(19) 0.916(2) 0.7857(15) 0.074(6) Uani 0.401(11) 1 d D U P A 1
C7 C 0.5527(19) 0.700(2) 0.7992(12) 0.061(6) Uani 0.401(11) 1 d D U P A 1
C8 C 0.603(2) 0.579(2) 0.8083(12) 0.067(6) Uani 0.401(11) 1 d D U P A 1
C9 C 0.7684(19) 0.474(2) 0.7950(14) 0.061(6) Uani 0.401(11) 1 d D U P A 1
C10 C 0.8818(18) 0.514(3) 0.8029(15) 0.070(7) Uani 0.401(11) 1 d D U P A 1
C11 C 0.7949(16) 0.4612(19) 0.4563(7) 0.083(4) Uani 1 1 d D U . B 1
H11A H 0.767733 0.397898 0.480220 0.100 Uiso 1 1 d R U . B 1
H11B H 0.839893 0.416938 0.431890 0.100 Uiso 1 1 d R U . B 1
C12 C 0.6980(16) 0.519(2) 0.4308(7) 0.084(4) Uani 1 1 d D U . B 1
H12A H 0.659342 0.452534 0.410845 0.101 Uiso 1 1 d R U . B 1
H12B H 0.720919 0.587869 0.408245 0.101 Uiso 1 1 d R U . B 1
C13 C 0.5376(16) 0.6198(18) 0.4421(6) 0.068(4) Uani 1 1 d . U . . .
H13A H 0.485374 0.550267 0.433692 0.082 Uiso 1 1 d R U . . .
H13B H 0.559719 0.660927 0.411055 0.082 Uiso 1 1 d R U . . .
C14 C 0.4860(14) 0.7171(17) 0.4748(5) 0.059(3) Uani 1 1 d . U . . .
H14A H 0.415981 0.744419 0.459169 0.071 Uiso 1 1 d R U . . .
H14B H 0.470290 0.676147 0.506753 0.071 Uiso 1 1 d R U . . .
C15 C 0.5504(18) 0.9197(17) 0.4443(5) 0.072(4) Uani 1 1 d . U . . .
H15A H 0.480736 0.967127 0.443683 0.086 Uiso 1 1 calc R U . . .
H15B H 0.556564 0.874781 0.412244 0.086 Uiso 1 1 calc R U . . .
C16 C 0.6390(17) 1.0077(13) 0.4513(5) 0.069(4) Uani 1 1 d . U . . .
H16A H 0.630210 1.079762 0.427610 0.083 Uiso 1 1 d R U . . .
H16B H 0.640460 1.041523 0.485450 0.083 Uiso 1 1 d R U . . .
C17 C 0.8324(17) 1.0110(14) 0.4558(6) 0.074(4) Uani 1 1 d . U . . .
H17A H 0.826494 1.048456 0.489249 0.089 Uiso 1 1 d R U . . .
H17B H 0.843136 1.081559 0.431957 0.089 Uiso 1 1 d R U . . .
C18 C 0.9260(17) 0.9166(17) 0.4548(6) 0.075(4) Uani 1 1 d . U . . .
H18A H 0.923838 0.868662 0.423206 0.089 Uiso 1 1 d R U . . .
H18B H 0.995914 0.963395 0.457635 0.089 Uiso 1 1 d R U . . .
C19 C 0.9888(17) 0.7195(17) 0.4913(6) 0.073(4) Uani 1 1 d . U . . .
H19A H 1.001473 0.682777 0.524747 0.087 Uiso 1 1 d R U . . .
H19B H 1.059838 0.746085 0.478598 0.087 Uiso 1 1 d R U . . .
C20 C 0.9375(15) 0.6178(17) 0.4574(6) 0.066(4) Uani 1 1 d . U . . .
H20A H 0.905510 0.658609 0.427309 0.079 Uiso 1 1 d R U . . .
H20B H 0.993670 0.555209 0.447969 0.079 Uiso 1 1 d R U . . .
C1A C 0.951(3) 0.780(2) 0.8201(9) 0.070(6) Uani 0.599(11) 1 d D U P A 2
C2A C 0.970(2) 0.893(2) 0.7901(12) 0.077(6) Uani 0.599(11) 1 d D U P A 2
C3A C 0.845(2) 1.067(2) 0.7535(11) 0.081(6) Uani 0.599(11) 1 d D U P A 2
C4A C 0.7332(19) 1.093(2) 0.7630(10) 0.074(5) Uani 0.599(11) 1 d D U P A 2
C5A C 0.589(3) 0.972(2) 0.7895(10) 0.077(6) Uani 0.599(11) 1 d D U P A 2
C6A C 0.5334(18) 0.849(2) 0.7868(10) 0.074(6) Uani 0.599(11) 1 d D U P A 2
C7A C 0.574(2) 0.6386(19) 0.7954(12) 0.076(6) Uani 0.599(11) 1 d D U P A 2
C8A C 0.6502(18) 0.539(2) 0.8108(8) 0.055(5) Uani 0.599(11) 1 d D U P A 2
C9A C 0.8199(19) 0.473(2) 0.7895(9) 0.062(5) Uani 0.599(11) 1 d D U P A 2
C10A C 0.8870(19) 0.5586(19) 0.8204(7) 0.056(5) Uani 0.599(11) 1 d D U P A 2
N1 N 0.4967(10) 0.7364(10) 0.6367(3) 0.0420(19) Uani 1 1 d . U . . .
N2 N 0.9583(10) 0.7457(9) 0.6261(4) 0.042(2) Uani 1 1 d . U . . .
N3 N 0.7648(12) 0.2402(10) 0.6075(5) 0.055(3) Uani 1 1 d . U . . .
O1 O 0.9329(18) 0.8853(17) 0.7735(7) 0.051(5) Uani 0.401(11) 1 d D U P A 1
O2 O 0.7422(14) 1.002(2) 0.7552(8) 0.057(5) Uani 0.401(11) 1 d D U P A 1
O3 O 0.618(2) 0.7938(17) 0.7751(4) 0.099(6) Uani 0.401(11) 1 d D U P A 1
O4 O 0.6935(17) 0.549(2) 0.7775(9) 0.057(6) Uani 0.401(11) 1 d D U P A 1
O5 O 0.9061(18) 0.624(2) 0.7729(8) 0.059(6) Uani 0.401(11) 1 d D U P A 1
O6 O 0.8588(10) 0.5566(12) 0.4827(5) 0.075(3) Uani 1 1 d . U . . .
O7 O 0.9169(10) 0.8316(10) 0.4944(4) 0.062(3) Uani 1 1 d . U . . .
O8 O 0.7368(11) 0.9399(9) 0.4427(3) 0.063(3) Uani 1 1 d . U . . .
O9 O 0.5522(10) 0.8277(10) 0.4838(3) 0.060(3) Uani 1 1 d . U . . .
O10 O 0.6318(10) 0.5682(11) 0.4682(4) 0.069(3) Uani 1 1 d . U . . .
O11 O 0.7764(14) 0.1282(10) 0.5939(5) 0.093(5) Uani 1 1 d . U . . .
O12 O 0.7082(11) 0.2653(9) 0.6431(4) 0.066(3) Uani 1 1 d . U . . .
O13 O 0.8131(11) 0.3278(10) 0.5855(5) 0.074(4) Uani 1 1 d . U . . .
O14 O 0.9098(9) 0.6439(8) 0.6252(5) 0.066(3) Uani 1 1 d . U . . .
O15 O 1.0591(9) 0.7536(10) 0.6277(4) 0.056(2) Uani 1 1 d . U . . .
O16 O 0.8964(9) 0.8448(8) 0.6231(4) 0.058(2) Uani 1 1 d . U . . .
O17 O 0.5406(8) 0.7333(8) 0.5949(3) 0.0431(17) Uani 1 1 d . U . . .
O18 O 0.5528(9) 0.7328(12) 0.6738(3) 0.064(2) Uani 1 1 d D U . . .
O19 O 0.3940(8) 0.7458(8) 0.6384(3) 0.047(2) Uani 1 1 d . U . . .
O20 O 0.7814(9) 0.7532(8) 0.7109(3) 0.047(2) Uani 1 1 d . U . . .
H20C H 0.847951 0.719678 0.716797 0.071 Uiso 1 1 d R U . . .
H20D H 0.739469 0.707474 0.731175 0.071 Uiso 1 1 d R U . . .
O21 O 0.6796(9) 0.9407(8) 0.6455(3) 0.049(2) Uani 1 1 d . U . . .
H21A H 0.667296 0.984545 0.617317 0.073 Uiso 1 1 d R U . . .
H21B H 0.683612 0.955829 0.681950 0.073 Uiso 1 1 d R U . . .
O22 O 0.7286(9) 0.8191(8) 0.5490(3) 0.0444(19) Uani 1 1 d D U . . .
H22A H 0.661983 0.824481 0.536402 0.067 Uiso 1 1 d DR U . . .
H22B H 0.777490 0.779636 0.526613 0.067 Uiso 1 1 d DR U . . .
O23 O 0.7142(9) 0.5575(8) 0.5717(3) 0.049(2) Uani 1 1 d G U . . .
H23A H 0.749551 0.485131 0.572709 0.074 Uiso 1 1 d DG U . . .
H23B H 0.673990 0.552921 0.544780 0.074 Uiso 1 1 d DG U . . .
O24 O 0.7099(10) 0.5260(8) 0.6696(3) 0.058(2) Uani 1 1 d . U . . .
H24A H 0.719762 0.536009 0.702362 0.087 Uiso 1 1 d R U . . .
H24B H 0.763931 0.472863 0.661753 0.087 Uiso 1 1 d R U . . .
O1A O 0.8732(18) 0.9385(18) 0.7668(8) 0.081(5) Uani 0.599(11) 1 d D U P A 2
O2A O 0.6563(16) 0.9878(16) 0.7471(6) 0.062(4) Uani 0.599(11) 1 d D U P A 2
O3A O 0.6196(14) 0.7655(16) 0.8043(5) 0.059(4) Uani 0.599(11) 1 d D U P A 2
O4A O 0.7286(16) 0.5227(19) 0.7724(6) 0.059(4) Uani 0.599(11) 1 d D U P A 2
O5A O 0.925(2) 0.6660(18) 0.7925(7) 0.074(5) Uani 0.599(11) 1 d D U P A 2
Y1 Y 0.72656(11) 0.72542(9) 0.62818(3) 0.0319(3) Uani 1 1 d D U . . .

loop_
_atom_site_aniso_label
_atom_site_aniso_U_11
_atom_site_aniso_U_22
_atom_site_aniso_U_33
_atom_site_aniso_U_23
_atom_site_aniso_U_13
_atom_site_aniso_U_12
C1 0.074(15) 0.069(11) 0.048(15) -0.005(12) 0.005(14) 0.003(10)
C2 0.077(17) 0.061(11) 0.041(14) 0.003(10) 0.001(12) -0.005(12)
C3 0.077(9) 0.052(8) 0.059(10) -0.006(8) -0.004(8) -0.008(8)
C4 0.084(9) 0.076(10) 0.075(10) -0.013(8) 0.010(8) 0.003(7)
C5 0.082(11) 0.082(10) 0.034(12) -0.001(13) 0.028(12) 0.014(12)
C6 0.082(13) 0.096(10) 0.048(13) 0.015(14) 0.040(12) 0.006(10)
C7 0.072(14) 0.085(11) 0.026(11) -0.002(12) 0.009(11) 0.032(9)
C8 0.089(14) 0.077(11) 0.036(12) -0.018(11) 0.019(11) 0.026(11)
C9 0.069(8) 0.060(9) 0.056(10) 0.000(8) 0.010(8) 0.011(6)
C10 0.076(8) 0.072(10) 0.063(10) 0.009(8) 0.008(8) 0.001(8)
C11 0.093(7) 0.072(8) 0.085(8) -0.027(7) 0.007(6) 0.001(6)
C12 0.099(7) 0.076(8) 0.078(8) -0.026(7) 0.012(6) 0.003(7)
C13 0.087(9) 0.068(9) 0.051(8) -0.017(7) 0.011(7) -0.013(7)
C14 0.074(10) 0.067(8) 0.037(7) 0.001(6) 0.003(6) 0.000(6)
C15 0.130(10) 0.063(8) 0.023(6) 0.013(6) 0.001(7) 0.013(8)
C16 0.146(10) 0.023(6) 0.040(7) 0.011(5) 0.021(8) 0.019(6)
C17 0.145(10) 0.032(6) 0.048(8) 0.005(5) 0.041(8) -0.030(6)
C18 0.117(9) 0.063(8) 0.047(7) -0.007(6) 0.045(8) -0.032(7)
C19 0.095(11) 0.063(8) 0.062(9) -0.020(6) 0.039(8) -0.018(6)
C20 0.084(10) 0.063(8) 0.051(8) -0.019(7) 0.021(7) 0.009(7)
C1A 0.078(15) 0.080(10) 0.052(12) -0.013(8) 0.009(11) 0.005(11)
C2A 0.079(14) 0.068(10) 0.083(16) -0.025(10) 0.007(12) -0.023(10)
C3A 0.121(11) 0.045(10) 0.079(14) -0.018(10) 0.021(12) -0.012(10)
C4A 0.114(12) 0.049(11) 0.058(12) 0.012(10) 0.000(11) -0.001(8)
C5A 0.096(14) 0.080(10) 0.057(12) 0.004(12) 0.025(10) 0.017(10)
C6A 0.078(13) 0.080(10) 0.065(12) 0.006(11) 0.027(11) 0.024(8)
C7A 0.087(13) 0.079(9) 0.063(12) 0.011(11) 0.013(11) 0.016(8)
C8A 0.062(8) 0.064(7) 0.038(7) 0.019(7) 0.014(7) -0.003(7)
C9A 0.078(11) 0.056(11) 0.055(11) 0.001(9) 0.028(9) 0.009(8)
C10A 0.086(12) 0.047(9) 0.037(10) 0.006(7) 0.022(8) 0.023(9)
N1 0.073(4) 0.035(5) 0.019(4) 0.005(4) 0.015(3) -0.005(4)
N2 0.069(4) 0.013(4) 0.044(5) -0.006(3) 0.014(4) -0.005(3)
N3 0.089(9) 0.018(4) 0.061(7) -0.002(4) 0.038(6) 0.003(5)
O1 0.071(15) 0.063(10) 0.018(9) -0.016(8) -0.004(9) -0.003(10)
O2 0.066(9) 0.049(11) 0.058(11) -0.001(9) 0.019(8) 0.006(10)
O3 0.099(6) 0.099(6) 0.099(6) 0.0000(5) 0.0032(6) 0.0000(5)
O4 0.070(8) 0.049(9) 0.051(9) 0.000(7) 0.017(7) 0.012(7)
O5 0.083(13) 0.062(12) 0.033(11) -0.001(8) 0.003(10) -0.001(10)
O6 0.072(7) 0.068(7) 0.086(8) -0.037(6) 0.033(5) -0.005(5)
O7 0.092(8) 0.050(5) 0.046(5) -0.010(4) 0.041(5) -0.020(5)
O8 0.128(7) 0.023(4) 0.039(5) -0.001(4) 0.023(5) -0.003(5)
O9 0.108(9) 0.041(5) 0.031(4) 0.011(4) 0.005(5) 0.007(5)
O10 0.085(7) 0.063(7) 0.059(6) -0.037(5) 0.011(5) -0.003(5)
O11 0.167(14) 0.025(5) 0.092(9) -0.002(5) 0.073(9) 0.008(7)
O12 0.112(9) 0.029(5) 0.061(6) -0.007(4) 0.047(6) -0.012(5)
O13 0.098(9) 0.036(5) 0.091(8) 0.017(5) 0.050(7) 0.002(6)
O14 0.070(4) 0.011(4) 0.116(8) -0.017(4) 0.009(5) 0.001(3)
O15 0.060(5) 0.053(6) 0.055(6) 0.000(5) 0.005(5) 0.001(4)
O16 0.070(4) 0.011(3) 0.092(7) 0.012(4) 0.011(5) 0.001(3)
O17 0.066(4) 0.036(4) 0.029(4) -0.004(3) 0.016(3) -0.003(4)
O18 0.072(5) 0.093(7) 0.027(4) 0.012(5) 0.017(3) -0.010(5)
O19 0.066(5) 0.029(4) 0.046(5) 0.007(3) 0.015(4) 0.009(4)
O20 0.086(6) 0.027(4) 0.029(3) 0.000(3) 0.003(3) 0.003(4)
O21 0.087(6) 0.025(4) 0.036(4) -0.006(3) 0.017(4) 0.011(3)
O22 0.080(6) 0.028(4) 0.027(3) 0.000(3) 0.021(3) -0.014(4)
O23 0.093(6) 0.022(4) 0.034(4) -0.008(3) 0.009(4) 0.006(4)
O24 0.119(7) 0.025(4) 0.030(4) 0.002(3) 0.012(5) -0.020(4)
O1A 0.103(12) 0.054(9) 0.087(11) 0.005(9) 0.007(10) -0.016(8)
O2A 0.102(11) 0.049(8) 0.036(7) 0.000(6) 0.004(7) 0.020(8)
O3A 0.070(7) 0.080(6) 0.028(6) 0.011(6) 0.016(6) 0.017(6)
O4A 0.104(10) 0.046(9) 0.026(7) 0.005(6) 0.016(7) 0.008(8)
O5A 0.097(12) 0.074(9) 0.049(10) 0.017(7) -0.005(10) -0.017(10)
Y1 0.0603(7) 0.0181(5) 0.0180(4) -0.0007(4) 0.0133(4) -0.0040(5)

loop_
_atom_type_symbol
_atom_type_description
_atom_type_scat_dispersion_real
_atom_type_scat_dispersion_imag
_atom_type_scat_source
C C 0.0033 0.0016 'International Tables Vol C Tables 4.2.6.8 and 6.1.1.4'
H H 0.0000 0.0000 'International Tables Vol C Tables 4.2.6.8 and 6.1.1.4'
N N 0.0061 0.0033 'International Tables Vol C Tables 4.2.6.8 and 6.1.1.4'
O O 0.0106 0.0060 'International Tables Vol C Tables 4.2.6.8 and 6.1.1.4'
Y Y -2.7962 3.5667 'International Tables Vol C Tables 4.2.6.8 and 6.1.1.4'

loop_
_geom_angle_atom_site_label_1
_geom_angle_atom_site_label_2
_geom_angle_atom_site_label_3
_geom_angle
_geom_angle_site_symmetry_1
_geom_angle_site_symmetry_3
_geom_angle_publ_flag
O5 C1 C2 114.6(12) . . ?
C1 C2 O1 107.0(10) . . ?
O1 C3 C4 117.5(13) . . ?
C3 C4 O2 111.3(17) . . ?
C6 C5 O2 116.4(12) . . ?
C5 C6 O3 115.7(11) . . ?
C8 C7 O3 115.5(11) . . ?
C7 C8 O4 115.7(12) . . ?
O4 C9 C10 123.2(19) . . ?
O5 C10 C9 111.0(16) . . ?
C12 C11 O6 111.7(16) . . ?
C12 C11 H11A 106.8 . . ?
O6 C11 H11A 108.9 . . ?
C12 C11 H11B 109.8 . . ?
O6 C11 H11B 110.1 . . ?
H11A C11 H11B 109.5 . . ?
C11 C12 O10 106.6(15) . . ?
C11 C12 H12A 109.6 . . ?
O10 C12 H12A 111.5 . . ?
C11 C12 H12B 109.8 . . ?
O10 C12 H12B 111.1 . . ?
H12A C12 H12B 108.2 . . ?
O10 C13 C14 108.2(13) . . ?
O10 C13 H13A 110.3 . . ?
C14 C13 H13A 110.3 . . ?
O10 C13 H13B 109.8 . . ?
C14 C13 H13B 110.0 . . ?
H13A C13 H13B 108.4 . . ?
O9 C14 C13 113.4(14) . . ?
O9 C14 H14A 109.0 . . ?
C13 C14 H14A 108.8 . . ?
O9 C14 H14B 108.9 . . ?
C13 C14 H14B 108.8 . . ?
H14A C14 H14B 107.8 . . ?
O9 C15 C16 109.5(14) . . ?
O9 C15 H15A 109.8 . . ?
C16 C15 H15A 109.8 . . ?
O9 C15 H15B 109.8 . . ?
C16 C15 H15B 109.8 . . ?
H15A C15 H15B 108.2 . . ?
O8 C16 C15 107.8(13) . . ?
O8 C16 H16A 110.3 . . ?
C15 C16 H16A 109.4 . . ?
O8 C16 H16B 109.8 . . ?
C15 C16 H16B 110.0 . . ?
H16A C16 H16B 109.5 . . ?
O8 C17 C18 106.3(12) . . ?
O8 C17 H17A 110.4 . . ?
C18 C17 H17A 110.5 . . ?
O8 C17 H17B 110.5 . . ?
C18 C17 H17B 110.6 . . ?
H17A C17 H17B 108.6 . . ?
O7 C18 C17 108.5(12) . . ?
O7 C18 H18A 110.0 . . ?
C17 C18 H18A 110.1 . . ?
O7 C18 H18B 110.1 . . ?
C17 C18 H18B 109.8 . . ?
H18A C18 H18B 108.4 . . ?
O7 C19 C20 110.3(16) . . ?
O7 C19 H19A 109.4 . . ?
C20 C19 H19A 109.3 . . ?
O7 C19 H19B 109.8 . . ?
C20 C19 H19B 109.7 . . ?
H19A C19 H19B 108.1 . . ?
O6 C20 C19 108.0(12) . . ?
O6 C20 H20A 110.1 . . ?
C19 C20 H20A 110.1 . . ?
O6 C20 H20B 109.6 . . ?
C19 C20 H20B 109.5 . . ?
H20A C20 H20B 109.5 . . ?
O5A C1A C2A 114.7(19) . . ?
O1A C2A C1A 112(2) . . ?
O1A C3A C4A 111(2) . . ?
C3A C4A O2A 114(2) . . ?
O2A C5A C6A 109.9(19) . . ?
O3A C6A C5A 100.1(19) . . ?
O3A C7A C8A 111.0(19) . . ?
O4A C8A C7A 108.5(17) . . ?
O4A C9A C10A 115.3(19) . . ?
O5A C10A C9A 111.3(17) . . ?
O18 N1 O17 119.6(12) . . ?
O18 N1 O19 121.2(10) . . ?
O17 N1 O19 119.2(10) . . ?
O18 N1 Y1 61.3(7) . . ?
O17 N1 Y1 58.3(7) . . ?
O19 N1 Y1 176.7(7) . . ?
O14 N2 O15 123.2(11) . . ?
O14 N2 O16 114.1(12) . . ?
O15 N2 O16 122.6(10) . . ?
O14 N2 Y1 56.4(7) . . ?
O15 N2 Y1 176.9(9) . . ?
O16 N2 Y1 58.0(6) . . ?
O12 N3 O11 120.5(11) . . ?
O12 N3 O13 120.3(11) . . ?
O11 N3 O13 119.2(12) . . ?
C3 O1 C2 108.7(12) . . ?
C5 O2 C4 99.7(14) . . ?
C6 O3 C7 106.4(14) . . ?
C9 O4 C8 118.4(18) . . ?
C1 O5 C10 109.2(14) . . ?
C20 O6 C11 117.2(14) . . ?
C18 O7 C19 113.3(12) . . ?
C16 O8 C17 113.4(12) . . ?
C14 O9 C15 114.5(12) . . ?
C13 O10 C12 104.8(12) . . ?
N2 O14 Y1 98.7(8) . . ?
N2 O16 Y1 95.4(7) . . ?
N1 O17 Y1 95.4(8) . . ?
N1 O18 Y1 93.8(7) . . ?
Y1 O20 H20C 110.7 . . ?
Y1 O20 H20D 111.3 . . ?
H20C O20 H20D 103.0 . . ?
Y1 O21 H21A 110.5 . . ?
Y1 O21 H21B 109.9 . . ?
H21A O21 H21B 139.5 . . ?
Y1 O22 H22A 110.0 . . ?
Y1 O22 H22B 114.9 . . ?
H22A O22 H22B 112.4 . . ?
Y1 O23 H23A 127.6 . . ?
Y1 O23 H23B 128.0 . . ?
H23A O23 H23B 104.4 . . ?
Y1 O24 H24A 110.8 . . ?
Y1 O24 H24B 110.7 . . ?
H24A O24 H24B 103.1 . . ?
C2A O1A C3A 128(2) . . ?
C5A O2A C4A 103.1(17) . . ?
C6A O3A C7A 102.4(16) . . ?
C9A O4A C8A 112.1(16) . . ?
C1A O5A C10A 116.3(17) . . ?
O23 Y1 O20 137.2(3) . . ?
O23 Y1 O22 73.5(3) . . ?
O20 Y1 O22 144.1(3) . . ?
O23 Y1 O21 146.3(3) . . ?
O20 Y1 O21 76.0(3) . . ?
O22 Y1 O21 78.3(3) . . ?
O23 Y1 O24 69.3(3) . . ?
O20 Y1 O24 71.5(3) . . ?
O22 Y1 O24 142.7(3) . . ?
O21 Y1 O24 135.3(3) . . ?
O23 Y1 O14 75.8(4) . . ?
O20 Y1 O14 80.4(4) . . ?
O22 Y1 O14 94.5(4) . . ?
O21 Y1 O14 125.1(3) . . ?
O24 Y1 O14 78.7(4) . . ?
O23 Y1 O17 75.0(3) . . ?
O20 Y1 O17 126.1(3) . . ?
O22 Y1 O17 71.8(3) . . ?
O21 Y1 O17 78.9(3) . . ?
O24 Y1 O17 96.3(4) . . ?
O14 Y1 O17 150.3(3) . . ?
O23 Y1 O16 112.6(4) . . ?
O20 Y1 O16 76.6(4) . . ?
O22 Y1 O16 72.8(4) . . ?
O21 Y1 O16 75.2(3) . . ?
O24 Y1 O16 124.1(4) . . ?
O14 Y1 O16 51.2(3) . . ?
O17 Y1 O16 139.4(3) . . ?
O23 Y1 O18 108.0(4) . . ?
O20 Y1 O18 75.4(4) . . ?
O22 Y1 O18 118.0(4) . . ?
O21 Y1 O18 69.8(4) . . ?
O24 Y1 O18 72.9(4) . . ?
O14 Y1 O18 147.2(4) . . ?
O17 Y1 O18 51.2(3) . . ?
O16 Y1 O18 139.4(4) . . ?
O23 Y1 N1 92.2(4) . . ?
O20 Y1 N1 100.1(3) . . ?
O22 Y1 N1 95.5(3) . . ?
O21 Y1 N1 72.3(3) . . ?
O24 Y1 N1 84.0(4) . . ?
O14 Y1 N1 161.6(3) . . ?
O17 Y1 N1 26.3(3) . . ?
O16 Y1 N1 147.1(3) . . ?
O18 Y1 N1 24.9(3) . . ?
O23 Y1 N2 95.0(3) . . ?
O20 Y1 N2 75.6(4) . . ?
O22 Y1 N2 85.0(3) . . ?
O21 Y1 N2 100.6(3) . . ?
O24 Y1 N2 100.1(4) . . ?
O14 Y1 N2 24.8(3) . . ?
O17 Y1 N2 156.4(3) . . ?
O16 Y1 N2 26.5(3) . . ?
O18 Y1 N2 151.0(3) . . ?
N1 Y1 N2 172.6(3) . . ?

loop_
_geom_bond_atom_site_label_1
_geom_bond_atom_site_label_2
_geom_bond_distance
_geom_bond_site_symmetry_2
_geom_bond_publ_flag
C1 O5 1.422(9) . ?
C1 C2 1.469(9) . ?
C2 O1 1.475(14) . ?
C3 O1 1.408(14) . ?
C3 C4 1.429(16) . ?
C4 O2 1.54(3) . ?
C5 C6 1.416(15) . ?
C5 O2 1.468(14) . ?
C6 O3 1.424(14) . ?
C7 C8 1.422(15) . ?
C7 O3 1.434(15) . ?
C8 O4 1.443(14) . ?
C9 O4 1.29(2) . ?
C9 C10 1.467(17) . ?
C10 O5 1.444(15) . ?
C11 C12 1.486(10) . ?
C11 O6 1.44(2) . ?
C11 H11A 0.9907 . ?
C11 H11B 0.9897 . ?
C12 O10 1.42(2) . ?
C12 H12A 0.9900 . ?
C12 H12B 0.9900 . ?
C13 O10 1.44(2) . ?
C13 C14 1.50(2) . ?
C13 H13A 0.9900 . ?
C13 H13B 0.9900 . ?
C14 O9 1.43(2) . ?
C14 H14A 0.9900 . ?
C14 H14B 0.9900 . ?
C15 O9 1.437(16) . ?
C15 C16 1.43(3) . ?
C15 H15A 0.9900 . ?
C15 H15B 0.9900 . ?
C16 O8 1.42(2) . ?
C16 H16A 0.9901 . ?
C16 H16B 0.9899 . ?
C17 O8 1.43(2) . ?
C17 C18 1.52(3) . ?
C17 H17A 0.9900 . ?
C17 H17B 0.9900 . ?
C18 O7 1.399(18) . ?
C18 H18A 0.9900 . ?
C18 H18B 0.9900 . ?
C19 O7 1.47(2) . ?
C19 C20 1.53(2) . ?
C19 H19A 0.9900 . ?
C19 H19B 0.9900 . ?
C20 O6 1.36(2) . ?
C20 H20A 0.9896 . ?
C20 H20B 0.9900 . ?
C1A O5A 1.433(15) . ?
C1A C2A 1.455(17) . ?
C2A O1A 1.416(15) . ?
C3A O1A 1.432(15) . ?
C3A C4A 1.432(17) . ?
C4A O2A 1.50(3) . ?
C5A O2A 1.449(15) . ?
C5A C6A 1.454(18) . ?
C6A O3A 1.441(15) . ?
C7A O3A 1.455(15) . ?
C7A C8A 1.456(17) . ?
C8A O4A 1.451(14) . ?
C9A O4A 1.31(2) . ?
C9A C10A 1.459(17) . ?
C10A O5A 1.438(14) . ?
N1 O18 1.203(15) . ?
N1 O17 1.268(12) . ?
N1 O19 1.271(15) . ?
N1 Y1 2.850(13) . ?
N2 O14 1.217(13) . ?
N2 O15 1.244(16) . ?
N2 O16 1.284(14) . ?
N2 Y1 2.865(13) . ?
N3 O12 1.237(14) . ?
N3 O11 1.234(14) . ?
N3 O13 1.250(14) . ?
O14 Y1 2.416(11) . ?
O16 Y1 2.442(10) . ?
O17 Y1 2.436(10) . ?
O18 Y1 2.506(10) . ?
O20 Y1 2.337(8) . ?
O20 H20C 0.9007 . ?
O20 H20D 0.9010 . ?
O21 Y1 2.366(8) . ?
O21 H21A 0.8971 . ?
O21 H21B 1.0000 . ?
O22 Y1 2.357(8) . ?
O22 H22A 0.8795 . ?
O22 H22B 0.9599 . ?
O23 Y1 2.325(8) . ?
O23 H23A 0.8703 . ?
O23 H23B 0.8704 . ?
O24 Y1 2.372(8) . ?
O24 H24A 0.8981 . ?
O24 H24B 0.8967 . ?

loop_
_geom_torsion_atom_site_label_1
_geom_torsion_atom_site_label_2
_geom_torsion_atom_site_label_3
_geom_torsion_atom_site_label_4
_geom_torsion
_geom_torsion_site_symmetry_1
_geom_torsion_site_symmetry_2
_geom_torsion_site_symmetry_3
_geom_torsion_site_symmetry_4
_geom_torsion_publ_flag
O5 C1 C2 O1 -49(3) . . . . ?
O1 C3 C4 O2 -18(4) . . . . ?
O2 C5 C6 O3 19(4) . . . . ?
O3 C7 C8 O4 -22(4) . . . . ?
O4 C9 C10 O5 -21(4) . . . . ?
O6 C11 C12 O10 -64(2) . . . . ?
O10 C13 C14 O9 66.1(17) . . . . ?
O9 C15 C16 O8 70.1(16) . . . . ?
O8 C17 C18 O7 -69.9(16) . . . . ?
O7 C19 C20 O6 -76.7(17) . . . . ?
O5A C1A C2A O1A 71(3) . . . . ?
O1A C3A C4A O2A -44(3) . . . . ?
O2A C5A C6A O3A 80(3) . . . . ?
O3A C7A C8A O4A -80(3) . . . . ?
O4A C9A C10A O5A -65(3) . . . . ?
C4 C3 O1 C2 -132(3) . . . . ?
C1 C2 O1 C3 -176(2) . . . . ?
C6 C5 O2 C4 -140(2) . . . . ?
C3 C4 O2 C5 145(2) . . . . ?
C5 C6 O3 C7 156(2) . . . . ?
C8 C7 O3 C6 -159(3) . . . . ?
C10 C9 O4 C8 -118(3) . . . . ?
C7 C8 O4 C9 152(3) . . . . ?
C2 C1 O5 C10 -116(3) . . . . ?
C9 C10 O5 C1 166(2) . . . . ?
C19 C20 O6 C11 176.3(15) . . . . ?
C12 C11 O6 C20 -89(2) . . . . ?
C17 C18 O7 C19 167.7(14) . . . . ?
C20 C19 O7 C18 -82.2(17) . . . . ?
C15 C16 O8 C17 -170.9(11) . . . . ?
C18 C17 O8 C16 168.3(11) . . . . ?
C13 C14 O9 C15 79.2(18) . . . . ?
C16 C15 O9 C14 -165.0(14) . . . . ?
C14 C13 O10 C12 -157.9(15) . . . . ?
C11 C12 O10 C13 -178.4(16) . . . . ?
O15 N2 O14 Y1 176.3(10) . . . . ?
O16 N2 O14 Y1 -6.7(12) . . . . ?
O14 N2 O16 Y1 6.6(12) . . . . ?
O15 N2 O16 Y1 -176.4(10) . . . . ?
O18 N1 O17 Y1 -1.1(12) . . . . ?
O19 N1 O17 Y1 177.6(9) . . . . ?
O17 N1 O18 Y1 1.1(12) . . . . ?
O19 N1 O18 Y1 -177.6(9) . . . . ?
C1A C2A O1A C3A 150(3) . . . . ?
C4A C3A O1A C2A -140(3) . . . . ?
C6A C5A O2A C4A -162(2) . . . . ?
C3A C4A O2A C5A 133(2) . . . . ?
C5A C6A O3A C7A -171.9(19) . . . . ?
C8A C7A O3A C6A 180(2) . . . . ?
C10A C9A O4A C8A -72(3) . . . . ?
C7A C8A O4A C9A 156(2) . . . . ?
C2A C1A O5A C10A -169(2) . . . . ?
C9A C10A O5A C1A 155(2) . . . . ?
